data_4510440
loop_
_publ_author_name
'Adalder, Tapas Kumar'
'Dastidar, Parthasarathi'

_publ_section_title
;
 Crystal Engineering Approach toward Selective Formation of an Asymmetric
 Supramolecular Synthon in Primary Ammonium Monocarboxylate (PAM) Salts
 and Their Gelation Studies
;
_journal_issue 5
_journal_name_full 'Crystal Growth &amp; Design'
_journal_page_first 2254
_journal_paper_doi 10.1021/cg401863s
_journal_volume 14
_journal_year 2014
_chemical_absolute_configuration S
_chemical_formula_moiety 'C9 H5 O2, C8 H12 N'
_chemical_formula_sum 'C17 H17 N O2'
_chemical_formula_weight 267.32
_chemical_name_systematic
; 
 ? 
;
_space_group_IT_number 19
_symmetry_cell_setting orthorhombic
_symmetry_space_group_name_Hall 'P 2ac 2ab'
_symmetry_space_group_name_H-M 'P 21 21 21'
_atom_sites_solution_hydrogens geom
_atom_sites_solution_primary direct
_atom_sites_solution_secondary difmap
_audit_creation_method SHELXL-97
_cell_angle_alpha 90.00
_cell_angle_beta 90.00
_cell_angle_gamma 90.00
_cell_formula_units_Z 4
_cell_length_a 6.7196(11)
_cell_length_b 8.5932(14)
_cell_length_c 27.330(5)
_cell_measurement_temperature 296(2)
_cell_volume 1578.1(5)
_computing_cell_refinement 'BRUKER APEX II'
_computing_data_collection 'BRUKER APEX II'
_computing_data_reduction 'BRUKER APEX II'
_computing_molecular_graphics 'MERCURY 3.1, PLATON'
_computing_publication_material 'MERCURY 3.1, PLATON'
_computing_structure_refinement 'SHELXL-97 (Sheldrick, 1997)'
_computing_structure_solution 'SHELXS-97 (Sheldrick, 1990)'
_diffrn_ambient_temperature 296(2)
_diffrn_measured_fraction_theta_full 0.995
_diffrn_measured_fraction_theta_max 0.995
_diffrn_measurement_device_type 'BRUKER CCD AREA DETECTOR'
_diffrn_measurement_method 'PHI-OMEGA SCAN'
_diffrn_radiation_monochromator graphite
_diffrn_radiation_source 'fine-focus sealed tube'
_diffrn_radiation_type MoK\a
_diffrn_radiation_wavelength 0.71073
_diffrn_reflns_av_R_equivalents 0.0910
_diffrn_reflns_av_sigmaI/netI 0.0468
_diffrn_reflns_limit_h_max 6
_diffrn_reflns_limit_h_min -6
_diffrn_reflns_limit_k_max 8
_diffrn_reflns_limit_k_min -8
_diffrn_reflns_limit_l_max 26
_diffrn_reflns_limit_l_min -25
_diffrn_reflns_number 11460
_diffrn_reflns_theta_full 20.13
_diffrn_reflns_theta_max 20.13
_diffrn_reflns_theta_min 1.49
_exptl_absorpt_coefficient_mu 0.074
_exptl_absorpt_correction_T_max 0.9985
_exptl_absorpt_correction_T_min 0.4252
_exptl_absorpt_correction_type multi-scan
_exptl_absorpt_process_details SADABS
_exptl_crystal_colour COLOURLESS
_exptl_crystal_density_diffrn 1.125
_exptl_crystal_density_method 'not measured'
_exptl_crystal_description NIDDLE
_exptl_crystal_F_000 568
_exptl_crystal_size_max 0.50
_exptl_crystal_size_mid 0.06
_exptl_crystal_size_min 0.04
_refine_diff_density_max 0.455
_refine_diff_density_min -0.363
_refine_diff_density_rms 0.156
_refine_ls_abs_structure_details 'Flack H D (1983), Acta Cryst. A39, 876-881'
_refine_ls_extinction_coef 0.111(13)
_refine_ls_extinction_expression Fc^*^=kFc[1+0.001xFc^2^\l^3^/sin(2\q)]^-1/4^
_refine_ls_extinction_method SHELXL
_refine_ls_goodness_of_fit_ref 1.182
_refine_ls_hydrogen_treatment constr
_refine_ls_matrix_type full
_refine_ls_number_parameters 182
_refine_ls_number_reflns 1497
_refine_ls_number_restraints 0
_refine_ls_restrained_S_all 1.182
_refine_ls_R_factor_all 0.0975
_refine_ls_R_factor_gt 0.0657
_refine_ls_shift/su_max 0.000
_refine_ls_shift/su_mean 0.000
_refine_ls_structure_factor_coef Fsqd
_refine_ls_weighting_details 'calc w=1/[\s^2^(Fo^2^)+(0.1094P)^2^+0.0000P] where P=(Fo^2^+2Fc^2^)/3'
_refine_ls_weighting_scheme calc
_refine_ls_wR_factor_gt 0.1559
_refine_ls_wR_factor_ref 0.1952
_reflns_number_gt 1124
_reflns_number_total 1497
_reflns_threshold_expression >2sigma(I)
_cod_data_source_file cg401863s_si_002.cif
_cod_data_source_block ta1870i_0m
_cod_depositor_comments
;
The following automatic conversions were performed:

'_symmetry_cell_setting' value 'ORTHORHOMBIC' changed to
'orthorhombic' according to
/usr/data/users/saulius/crontab/automatic-downloads/rss-feeds/ACS/lib/dictionaries/cif_core.dic
dictionary named 'cif_core.dic' version 2.4.2 from
2011-04-26.

'_exptl_absorpt_correction_type' value 'MULTI-SCAN'
changed to 'multi-scan' according to
/usr/data/users/saulius/crontab/automatic-downloads/rss-feeds/ACS/lib/dictionaries/cif_core.dic
dictionary named 'cif_core.dic' version 2.4.2 from 2011-04-26.

Automatic conversion script
Id: cif_fix_values 2281 2013-09-26 08:29:07Z andrius 

 Adding full bibliography for 4510410--4510441.cif.
;
_cod_database_code 4510440

loop_
_symmetry_equiv_pos_as_xyz
'x, y, z'
'-x+1/2, -y, z+1/2'
'-x, y+1/2, -z+1/2'
'x+1/2, -y+1/2, -z'

loop_
_atom_site_label
_atom_site_type_symbol
_atom_site_fract_x
_atom_site_fract_y
_atom_site_fract_z
_atom_site_U_iso_or_equiv
_atom_site_adp_type
_atom_site_occupancy
_atom_site_symmetry_multiplicity
_atom_site_calc_flag
_atom_site_refinement_flags
O1 O 0.4858(7) 0.4288(5) 0.99166(16) 0.0783(15) Uani 1 1 d .
C2 C 0.3540(13) 0.5279(8) 0.9815(2) 0.0652(19) Uani 1 1 d .
O3 O 0.1811(8) 0.5216(5) 0.99543(18) 0.0766(15) Uani 1 1 d .
C4A C 0.444(2) 0.6477(15) 0.9442(5) 0.057(4) Uiso 0.52 1 d P
H4A H 0.5870 0.6616 0.9387 0.068 Uiso 0.52 1 calc PR
C4B C 0.393(2) 0.6904(19) 0.9578(6) 0.067(5) Uiso 0.48 1 d P
H4B H 0.4419 0.7826 0.9751 0.081 Uiso 0.48 1 calc PR
C5 C 0.2831(11) 0.6917(8) 0.9065(3) 0.070(2) Uani 1 1 d .
C6 C 0.3202(11) 0.6294(8) 0.8615(3) 0.079(2) Uani 1 1 d .
H6 H 0.4331 0.5684 0.8571 0.095 Uiso 1 1 calc R
C7 C 0.1952(16) 0.6546(11) 0.8226(3) 0.095(3) Uani 1 1 d .
H7 H 0.2270 0.6109 0.7925 0.114 Uiso 1 1 calc R
C8 C 0.0295(16) 0.7396(11) 0.8264(4) 0.092(3) Uani 1 1 d .
C9A C -0.145(3) 0.799(2) 0.7916(7) 0.107(6) Uiso 0.50 1 d P
C9B C -0.077(3) 0.741(2) 0.7764(6) 0.098(6) Uiso 0.50 1 d P
C10 C -0.0109(13) 0.8008(9) 0.8706(5) 0.101(3) Uani 1 1 d .
H10 H -0.1252 0.8607 0.8743 0.122 Uiso 1 1 calc R
C11 C 0.1105(14) 0.7781(8) 0.9107(3) 0.085(2) Uani 1 1 d .
H11 H 0.0759 0.8213 0.9407 0.102 Uiso 1 1 calc R
C12 C 1.1069(10) 0.2619(8) 0.8984(3) 0.084(2) Uani 1 1 d .
H12A H 1.1385 0.2638 0.8642 0.126 Uiso 1 1 calc R
H12B H 1.0964 0.1559 0.9093 0.126 Uiso 1 1 calc R
H12C H 1.2101 0.3136 0.9165 0.126 Uiso 1 1 calc R
C13 C 0.9116(9) 0.3442(7) 0.9068(2) 0.0625(18) Uani 1 1 d .
H13 H 0.9274 0.4526 0.8964 0.075 Uiso 1 1 calc R
N14 N 0.8693(7) 0.3436(6) 0.96102(19) 0.0669(16) Uani 1 1 d .
H14A H 0.8874 0.2481 0.9728 0.100 Uiso 1 1 calc R
H14B H 0.7441 0.3731 0.9662 0.100 Uiso 1 1 calc R
H14C H 0.9515 0.4093 0.9760 0.100 Uiso 1 1 calc R
C15 C 0.7494(10) 0.2733(7) 0.8768(3) 0.0610(18) Uani 1 1 d .
C16 C 0.6464(10) 0.1431(9) 0.8918(3) 0.069(2) Uani 1 1 d .
H16 H 0.6669 0.1040 0.9231 0.083 Uiso 1 1 calc R
C17 C 0.5149(12) 0.0706(9) 0.8614(3) 0.085(2) Uani 1 1 d .
H17 H 0.4466 -0.0175 0.8718 0.102 Uiso 1 1 calc R
C18 C 0.4843(12) 0.1280(12) 0.8157(4) 0.099(3) Uani 1 1 d .
H18 H 0.3958 0.0785 0.7947 0.119 Uiso 1 1 calc R
C19 C 0.5855(15) 0.2613(12) 0.8002(3) 0.105(3) Uani 1 1 d .
H19 H 0.5636 0.3012 0.7690 0.125 Uiso 1 1 calc R
C20 C 0.7169(12) 0.3327(9) 0.8312(3) 0.081(2) Uani 1 1 d .
H20 H 0.7841 0.4217 0.8211 0.097 Uiso 1 1 calc R

loop_
_atom_site_aniso_label
_atom_site_aniso_U_11
_atom_site_aniso_U_22
_atom_site_aniso_U_33
_atom_site_aniso_U_23
_atom_site_aniso_U_13
_atom_site_aniso_U_12
O1 0.071(3) 0.078(3) 0.085(3) 0.002(3) -0.001(3) 0.008(3)
C2 0.071(5) 0.066(5) 0.059(5) -0.006(4) -0.011(4) -0.010(4)
O3 0.062(3) 0.082(3) 0.086(4) 0.004(2) 0.001(3) -0.002(3)
C5 0.075(5) 0.053(4) 0.083(6) 0.010(4) -0.002(5) -0.011(4)
C6 0.072(5) 0.075(5) 0.091(6) 0.001(5) 0.023(5) 0.016(4)
C7 0.123(8) 0.104(6) 0.059(6) -0.003(5) 0.007(6) -0.011(7)
C8 0.101(8) 0.103(7) 0.072(7) 0.028(5) -0.022(6) -0.012(6)
C10 0.083(6) 0.090(6) 0.131(8) 0.030(6) -0.008(7) 0.017(5)
C11 0.101(6) 0.067(5) 0.087(6) -0.014(4) 0.019(6) 0.008(5)
C12 0.055(4) 0.089(5) 0.108(6) -0.018(4) 0.011(4) 0.004(4)
C13 0.059(4) 0.059(4) 0.070(5) -0.003(4) 0.013(4) -0.003(4)
N14 0.052(3) 0.066(3) 0.082(4) -0.001(3) 0.002(3) 0.002(3)
C15 0.056(4) 0.061(4) 0.065(5) 0.004(4) 0.017(4) 0.008(4)
C16 0.066(4) 0.074(5) 0.067(5) -0.003(4) -0.001(4) -0.004(4)
C17 0.086(6) 0.081(5) 0.089(6) -0.003(5) 0.002(6) -0.003(5)
C18 0.075(6) 0.106(7) 0.115(9) -0.037(6) -0.010(6) 0.010(5)
C19 0.122(7) 0.121(8) 0.070(6) -0.008(6) 0.004(6) 0.030(7)
C20 0.095(6) 0.082(5) 0.064(5) 0.001(5) 0.009(5) 0.002(5)

loop_
_atom_type_symbol
_atom_type_description
_atom_type_scat_dispersion_real
_atom_type_scat_dispersion_imag
_atom_type_scat_source
C C 0.0033 0.0016 'International Tables Vol C Tables 4.2.6.8 and 6.1.1.4'
H H 0.0000 0.0000 'International Tables Vol C Tables 4.2.6.8 and 6.1.1.4'
N N 0.0061 0.0033 'International Tables Vol C Tables 4.2.6.8 and 6.1.1.4'
O O 0.0106 0.0060 'International Tables Vol C Tables 4.2.6.8 and 6.1.1.4'

loop_
_geom_angle_atom_site_label_1
_geom_angle_atom_site_label_2
_geom_angle_atom_site_label_3
_geom_angle
_geom_angle_site_symmetry_1
_geom_angle_site_symmetry_3
O1 O1 C2 0(10) 1 .
O3 C2 O1 124.6(6) . 1
O3 C2 O1 124.6(6) . .
O1 C2 O1 0.0(5) 1 .
O3 C2 C4B 109.2(9) . .
O1 C2 C4B 125.3(9) 1 .
O1 C2 C4B 125.3(9) . .
O3 C2 C4A 126.7(8) . .
O1 C2 C4A 108.4(8) 1 .
O1 C2 C4A 108.4(8) . .
C4B C2 C4A 23.0(7) . .
C4B C4A C5 83(2) . .
C4B C4A C2 78(2) . .
C5 C4A C2 109.0(9) . .
C4B C4A H4A 123.8 . .
C5 C4A H4A 123.8 . .
C2 C4A H4A 123.8 . .
C4A C4B C2 79(2) . .
C4A C4B C5 74(2) . .
C2 C4B C5 107.2(11) . .
C4A C4B H4B 125.4 . .
C2 C4B H4B 125.4 . .
C5 C4B H4B 125.4 . .
C6 C5 C11 116.1(7) . .
C6 C5 C4A 112.2(9) . .
C11 C5 C4A 131.7(9) . .
C6 C5 C4B 135.2(9) . .
C11 C5 C4B 108.7(9) . .
C4A C5 C4B 23.0(7) . .
C5 C6 C7 121.7(7) . .
C5 C6 H6 119.2 . .
C7 C6 H6 119.2 . .
C8 C7 C6 122.4(8) . .
C8 C7 H7 118.8 . .
C6 C7 H7 118.8 . .
C7 C8 C10 116.9(8) . .
C7 C8 C9B 108.8(12) . .
C10 C8 C9B 134.3(13) . .
C7 C8 C9A 138.0(13) . .
C10 C8 C9A 105.1(13) . .
C9B C8 C9A 29.3(8) . .
C9B C9A C8 72(2) . .
C9A C9B C8 79(2) . .
C8 C10 C11 122.6(8) . .
C8 C10 H10 118.7 . .
C11 C10 H10 118.7 . .
C5 C11 C10 120.4(7) . .
C5 C11 H11 119.8 . .
C10 C11 H11 119.8 . .
C13 C12 H12A 109.5 . .
C13 C12 H12B 109.5 . .
H12A C12 H12B 109.5 . .
C13 C12 H12C 109.5 . .
H12A C12 H12C 109.5 . .
H12B C12 H12C 109.5 . .
C15 C13 C12 111.1(5) . .
C15 C13 N14 113.6(5) . .
C12 C13 N14 108.2(5) . .
C15 C13 H13 107.9 . .
C12 C13 H13 107.9 . .
N14 C13 H13 107.9 . .
C13 N14 H14A 109.5 . .
C13 N14 H14B 109.5 . .
H14A N14 H14B 109.5 . .
C13 N14 H14C 109.5 . .
H14A N14 H14C 109.5 . .
H14B N14 H14C 109.5 . .
C20 C15 C16 119.6(7) . .
C20 C15 C13 117.7(7) . .
C16 C15 C13 122.4(6) . .
C17 C16 C15 121.1(7) . .
C17 C16 H16 119.5 . .
C15 C16 H16 119.5 . .
C18 C17 C16 119.5(8) . .
C18 C17 H17 120.3 . .
C16 C17 H17 120.3 . .
C17 C18 C19 120.2(8) . .
C17 C18 H18 119.9 . .
C19 C18 H18 119.9 . .
C20 C19 C18 119.6(8) . .
C20 C19 H19 120.2 . .
C18 C19 H19 120.2 . .
C19 C20 C15 120.1(8) . .
C19 C20 H20 120.0 . .
C15 C20 H20 120.0 . .

loop_
_geom_bond_atom_site_label_1
_geom_bond_atom_site_label_2
_geom_bond_distance
_geom_bond_site_symmetry_2
O1 O1 0.000(15) 1
O1 C2 1.260(8) .
C2 O3 1.224(7) .
C2 O1 1.260(8) 1
C2 C4B 1.561(17) .
C2 C4A 1.570(14) .
C4A C4B 0.625(19) .
C4A C5 1.540(14) .
C4A H4A 0.9800 .
C4B C5 1.584(17) .
C4B H4B 0.9800 .
C5 C6 1.363(9) .
C5 C11 1.382(10) .
C6 C7 1.374(10) .
C6 H6 0.9300 .
C7 C8 1.336(11) .
C7 H7 0.9300 .
C8 C10 1.345(11) .
C8 C9B 1.543(19) .
C8 C9A 1.60(2) .
C9A C9B 0.79(2) .
C10 C11 1.380(11) .
C10 H10 0.9300 .
C11 H11 0.9300 .
C12 C13 1.508(8) .
C12 H12A 0.9600 .
C12 H12B 0.9600 .
C12 H12C 0.9600 .
C13 C15 1.493(9) .
C13 N14 1.508(7) .
C13 H13 0.9800 .
N14 H14A 0.8900 .
N14 H14B 0.8900 .
N14 H14C 0.8900 .
C15 C20 1.366(9) .
C15 C16 1.377(9) .
C16 C17 1.364(9) .
C16 H16 0.9300 .
C17 C18 1.357(10) .
C17 H17 0.9300 .
C18 C19 1.398(11) .
C18 H18 0.9300 .
C19 C20 1.368(11) .
C19 H19 0.9300 .
C20 H20 0.9300 .

loop_
_geom_hbond_atom_site_label_D
_geom_hbond_atom_site_label_H
_geom_hbond_atom_site_label_A
_geom_hbond_distance_DH
_geom_hbond_distance_HA
_geom_hbond_distance_DA
_geom_hbond_angle_DHA
_geom_hbond_site_symmetry_A
N14 H14C O3 0.89 1.90 2.759(7) 163.2 1_655
N14 H14B O1 0.89 1.93 2.807(7) 167.9 1
N14 H14A O1 0.89 1.92 2.787(7) 163.7 4_557
